data_7241158
loop_
_publ_author_name
'Torubaev, Yury'
'Skabitskiy, Ivan V.'

_publ_section_title
;
 New Supramolecular Heterosynthon
 [C-I&#x2219;&#x2219;&#x2219;O=C(carboxylate)] at Work: Engineering of the
 Copper Acetates Cocrystals.
;
_journal_name_full CrystEngComm
_journal_paper_doi 10.1039/D0CE01093F
_journal_year 2020
_chemical_formula_moiety '4(C3 F2 I), 2(C5 H10 Cu O5), 2(C H4 O)'
_chemical_formula_sum 'C24 H28 Cu2 F8 I4 O12'
_chemical_formula_weight 1295.14
_chemical_name_systematic 'Di-coper(II) tetra-acetate 1,4-diiodo tetrafluorobenzene methanol solvate'
_space_group_crystal_system triclinic
_space_group_IT_number 2
_space_group_name_Hall '-P 1'
_space_group_name_H-M_alt 'P -1'
_atom_sites_solution_hydrogens mixed
_atom_sites_solution_primary dual
_audit_creation_date 2020-07-19
_audit_creation_method
;
Olex2 1.2
(compiled May 29 2018 13:30:08 for OlexSys, GUI svn.r5506)
;
_audit_update_record
;
2020-07-22 deposited with the CCDC.	2020-09-01 downloaded from the CCDC.
;
_cell_angle_alpha 90.1910(10)
_cell_angle_beta 98.1120(10)
_cell_angle_gamma 97.8980(10)
_cell_formula_units_Z 2
_cell_length_a 8.7053(3)
_cell_length_b 14.5425(5)
_cell_length_c 15.3896(5)
_cell_measurement_reflns_used 9555
_cell_measurement_temperature 150
_cell_measurement_theta_max 30.52
_cell_measurement_theta_min 2.56
_cell_volume 1909.97(11)
_computing_cell_refinement 'SAINT v8.37A (Bruker, 2015)'
_computing_data_reduction 'SAINT v8.37A (Bruker, 2015)'
_computing_molecular_graphics 'Olex2 (Dolomanov et al., 2009)'
_computing_publication_material 'Olex2 (Dolomanov et al., 2009)'
_computing_structure_refinement 'ShelXL (Sheldrick, 2015)'
_computing_structure_solution 'XT (Sheldrick, 2015)'
_diffrn_ambient_temperature 150
_diffrn_measured_fraction_theta_full 0.997
_diffrn_measured_fraction_theta_max 0.910
_diffrn_measurement_device_type 'Bruker APEX-II CCD'
_diffrn_measurement_method '\f and \w scans'
_diffrn_radiation_type MoK\a
_diffrn_radiation_wavelength 0.71073
_diffrn_reflns_av_R_equivalents 0.0371
_diffrn_reflns_av_unetI/netI 0.0501
_diffrn_reflns_Laue_measured_fraction_full 0.997
_diffrn_reflns_Laue_measured_fraction_max 0.910
_diffrn_reflns_limit_h_max 12
_diffrn_reflns_limit_h_min -12
_diffrn_reflns_limit_k_max 20
_diffrn_reflns_limit_k_min -19
_diffrn_reflns_limit_l_max 21
_diffrn_reflns_limit_l_min -18
_diffrn_reflns_number 30709
_diffrn_reflns_point_group_measured_fraction_full 0.997
_diffrn_reflns_point_group_measured_fraction_max 0.910
_diffrn_reflns_theta_full 25.242
_diffrn_reflns_theta_max 30.525
_diffrn_reflns_theta_min 2.386
_diffrn_standards_number 0
_exptl_absorpt_coefficient_mu 4.437
_exptl_absorpt_correction_T_max 0.7461
_exptl_absorpt_correction_T_min 0.5414
_exptl_absorpt_correction_type multi-scan
_exptl_absorpt_process_details
'SADABS-2016/2 (Bruker,2016/2) was used for absorption correction. wR2(int) was 0.0970 before and 0.0478 after correction. The Ratio of minimum to maximum transmission is 0.7256. The \l/2 correction factor is Not present.'
_exptl_crystal_colour 'greenish blue'
_exptl_crystal_colour_modifier greenish
_exptl_crystal_colour_primary blue
_exptl_crystal_density_diffrn 2.252
_exptl_crystal_description needle
_exptl_crystal_F_000 1220
_exptl_crystal_size_max 0.34
_exptl_crystal_size_mid 0.14
_exptl_crystal_size_min 0.05
_refine_diff_density_max 2.128
_refine_diff_density_min -1.125
_refine_diff_density_rms 0.156
_refine_ls_extinction_method none
_refine_ls_goodness_of_fit_ref 1.039
_refine_ls_hydrogen_treatment mixed
_refine_ls_matrix_type full
_refine_ls_number_parameters 477
_refine_ls_number_reflns 10634
_refine_ls_number_restraints 7
_refine_ls_restrained_S_all 1.039
_refine_ls_R_factor_all 0.0716
_refine_ls_R_factor_gt 0.0490
_refine_ls_shift/su_max 0.001
_refine_ls_shift/su_mean 0.000
_refine_ls_structure_factor_coef Fsqd
_refine_ls_weighting_details 'w=1/[\s^2^(Fo^2^)+(0.0368P)^2^+3.6452P] where P=(Fo^2^+2Fc^2^)/3'
_refine_ls_weighting_scheme calc
_refine_ls_wR_factor_gt 0.0911
_refine_ls_wR_factor_ref 0.0985
_reflns_Friedel_coverage 0.000
_reflns_number_gt 8055
_reflns_number_total 10634
_reflns_threshold_expression 'I > 2\s(I)'
_cod_data_source_file d0ce01093f2.cif
_cod_data_source_block 2_CCDC2
_cod_database_code 7241158
_shelx_shelxl_version_number 2014/7
_shelx_space_group_comment
;
The symmetry employed for this shelxl refinement is uniquely defined
by the following loop, which should always be used as a source of
symmetry information in preference to the above space-group names.
They are only intended as comments.
;
_shelx_estimated_absorpt_t_max 0.809
_shelx_estimated_absorpt_t_min 0.314
_olex2_refinement_description
;
1. Fixed Uiso
 At 1.5 times of:
  All C(H,H,H) groups, All O(H) groups
2. Restrained distances
 O5-H5
 0.85 with sigma of 0.01
 O11-H11
 0.85 with sigma of 0.01
 C5-H5
 1.898011 with sigma of 0.02
 Cu1-H5
 2.760451 with sigma of 0.02
 C11-H11
 1.894854 with sigma of 0.02
 Cu2-H11
 2.757623 with sigma of 0.02
 I4-C24 \\sim I4A-C24
 with sigma of 0.02
3. Others
 Sof(I4A)=1-FVAR(1)
 Sof(I4)=FVAR(1)
4.a Idealised Me refined as rotating group:
 C4(H4A,H4B,H4C), C12(H12A,H12B,H12C), C10(H10A,H10B,H10C), C6(H6A,H6B,H6C),
 C8(H8A,H8B,H8C), C5(H5A,H5B,H5C), C2(H2A,H2B,H2C), C11(H11A,H11B,H11C)
4.b Idealised tetrahedral OH refined as rotating group:
 O6(H6), O12(H12)
;
_olex2_submission_special_instructions 'No special instructions were received'

loop_
_space_group_symop_operation_xyz
'x, y, z'
'-x, -y, -z'

loop_
_atom_site_label
_atom_site_type_symbol
_atom_site_fract_x
_atom_site_fract_y
_atom_site_fract_z
_atom_site_U_iso_or_equiv
_atom_site_adp_type
_atom_site_occupancy
_atom_site_site_symmetry_order
_atom_site_calc_flag
_atom_site_refinement_flags_posn
_atom_site_refinement_flags_adp
_atom_site_refinement_flags_occupancy
_atom_site_disorder_assembly
_atom_site_disorder_group
I3 I 0.25128(4) 0.96001(2) 0.80032(2) 0.02610(8) Uani 1 1 d . . . . .
I1 I 0.62163(4) 0.53568(2) 0.69896(2) 0.02732(8) Uani 1 1 d . . . . .
I2 I 0.87451(4) 0.46242(2) 0.29654(2) 0.02990(9) Uani 1 1 d . . . . .
I4 I 1.2384(3) 1.0245(4) 1.20285(14) 0.0307(4) Uani 0.69(2) 1 d D . P A 1
Cu1 Cu 0.12627(6) 0.48722(4) 0.96847(3) 0.01895(12) Uani 1 1 d D . . . .
Cu2 Cu -0.35238(6) 1.01500(4) 0.53055(4) 0.02166(13) Uani 1 1 d D . . . .
F5 F 0.3355(4) 0.82918(19) 0.9622(2) 0.0433(8) Uani 1 1 d . . . . .
F7 F 0.7800(4) 0.8495(2) 0.9615(2) 0.0436(8) Uani 1 1 d . . . . .
O3 O 0.0820(4) 0.5896(2) 0.8885(2) 0.0260(7) Uani 1 1 d . . . . .
F3 F 0.8480(4) 0.3341(2) 0.4650(2) 0.0447(9) Uani 1 1 d . . . . .
F6 F 0.5338(4) 0.8578(2) 1.1110(2) 0.0444(9) Uani 1 1 d . . . . .
F1 F 0.6655(5) 0.6652(2) 0.5345(2) 0.0509(10) Uani 1 1 d . . . . .
O5 O 0.3306(4) 0.4464(2) 0.9248(2) 0.0299(8) Uani 1 1 d D . . . .
H5 H 0.411(3) 0.4828(15) 0.914(3) 0.045 Uiso 1 1 d DR . . . .
F8 F 0.9689(4) 0.8588(2) 1.1134(2) 0.0470(8) Uani 1 1 d . . . . .
O4 O -0.1357(4) 0.6116(2) 0.9429(2) 0.0261(7) Uani 1 1 d . . . . .
F4 F 0.7392(5) 0.3598(2) 0.6152(2) 0.0495(9) Uani 1 1 d . . . . .
O1 O 0.2363(4) 0.5785(2) 1.0571(2) 0.0274(7) Uani 1 1 d . . . . .
O7 O -0.3244(4) 0.9250(2) 0.4420(2) 0.0306(8) Uani 1 1 d . . . . .
O9 O -0.4002(4) 0.9128(2) 0.6106(2) 0.0338(8) Uani 1 1 d . . . . .
F2 F 0.7713(5) 0.6384(2) 0.3831(2) 0.0545(10) Uani 1 1 d . . . . .
O6 O 0.5405(4) 0.5810(2) 0.8701(2) 0.0302(8) Uani 1 1 d . . . . .
H6 H 0.6285 0.5798 0.9002 0.045 Uiso 1 1 calc GR . . . .
O11 O -0.1073(4) 1.0567(2) 0.5746(3) 0.0341(9) Uani 1 1 d D . . . .
H11 H -0.040(3) 1.0196(14) 0.588(3) 0.051 Uiso 1 1 d DR . . . .
O2 O 0.0173(4) 0.6000(2) 1.1111(2) 0.0300(8) Uani 1 1 d . . . . .
O10 O -0.6551(4) 0.8872(2) 0.5585(2) 0.0283(8) Uani 1 1 d . . . . .
O12 O 0.0638(4) 0.9182(3) 0.6292(2) 0.0331(8) Uani 1 1 d . . . . .
H12 H 0.1379 0.9165 0.5999 0.050 Uiso 1 1 calc GR . . . .
O8 O -0.5801(4) 0.8998(3) 0.3897(2) 0.0343(9) Uani 1 1 d . . . . .
C19 C 0.3957(6) 0.9844(3) 0.9204(3) 0.0237(10) Uani 1 1 d . . . . .
C13 C 0.6979(5) 0.5134(3) 0.5793(3) 0.0234(10) Uani 1 1 d . . . . .
C3 C -0.0336(5) 0.6322(3) 0.8930(3) 0.0217(9) Uani 1 1 d . . . . .
C16 C 0.8104(5) 0.4850(3) 0.4195(3) 0.0238(10) Uani 1 1 d . . . . .
C24 C 1.0999(6) 1.0047(4) 1.0803(3) 0.0274(11) Uani 1 1 d D . . . .
C9 C -0.5347(6) 0.8685(3) 0.6077(3) 0.0228(10) Uani 1 1 d . . . . .
C1 C 0.1624(6) 0.6183(3) 1.1083(3) 0.0244(10) Uani 1 1 d . . . . .
C17 C 0.8011(6) 0.4168(3) 0.4805(3) 0.0275(11) Uani 1 1 d . . . . .
C14 C 0.7109(6) 0.5824(3) 0.5188(3) 0.0293(11) Uani 1 1 d . . . . .
C23 C 0.9877(6) 0.9290(3) 1.0579(3) 0.0274(10) Uani 1 1 d . . . . .
C18 C 0.7458(6) 0.4298(3) 0.5583(3) 0.0270(10) Uani 1 1 d . . . . .
C22 C 0.8891(6) 0.9246(3) 0.9792(3) 0.0285(11) Uani 1 1 d . . . . .
C21 C 0.5178(6) 0.9292(3) 1.0569(3) 0.0257(10) Uani 1 1 d . . . . .
C20 C 0.4171(6) 0.9144(3) 0.9794(3) 0.0268(10) Uani 1 1 d . . . . .
C15 C 0.7644(6) 0.5689(3) 0.4406(3) 0.0284(11) Uani 1 1 d . . . . .
C7 C -0.4406(6) 0.8836(3) 0.3903(3) 0.0249(10) Uani 1 1 d . . . . .
C4 C -0.0465(6) 0.7165(3) 0.8366(3) 0.0321(11) Uani 1 1 d . . . . .
H4A H 0.0403 0.7654 0.8572 0.048 Uiso 1 1 calc GR . . . .
H4B H -0.1463 0.7391 0.8407 0.048 Uiso 1 1 calc GR . . . .
H4C H -0.0420 0.6995 0.7754 0.048 Uiso 1 1 calc GR . . . .
C12 C -0.0421(7) 0.8336(4) 0.6148(4) 0.0367(12) Uani 1 1 d . . . . .
H12A H -0.0973 0.8311 0.5546 0.055 Uiso 1 1 calc GR . . . .
H12B H -0.1183 0.8309 0.6562 0.055 Uiso 1 1 calc GR . . . .
H12C H 0.0167 0.7807 0.6238 0.055 Uiso 1 1 calc GR . . . .
C10 C -0.5527(7) 0.7876(3) 0.6671(3) 0.0329(12) Uani 1 1 d . . . . .
H10A H -0.5134 0.7348 0.6423 0.049 Uiso 1 1 calc GR . . . .
H10B H -0.6636 0.7706 0.6728 0.049 Uiso 1 1 calc GR . . . .
H10C H -0.4928 0.8045 0.7251 0.049 Uiso 1 1 calc GR . . . .
C6 C 0.4842(6) 0.6663(4) 0.8882(4) 0.0349(12) Uani 1 1 d . . . . .
H6A H 0.3895 0.6720 0.8470 0.052 Uiso 1 1 calc GR . . . .
H6B H 0.5650 0.7188 0.8814 0.052 Uiso 1 1 calc GR . . . .
H6C H 0.4597 0.6664 0.9484 0.052 Uiso 1 1 calc GR . . . .
C8 C -0.4142(7) 0.8118(4) 0.3269(3) 0.0350(12) Uani 1 1 d . . . . .
H8A H -0.3100 0.8277 0.3094 0.053 Uiso 1 1 calc GR . . . .
H8B H -0.4940 0.8094 0.2749 0.053 Uiso 1 1 calc GR . . . .
H8C H -0.4212 0.7511 0.3546 0.053 Uiso 1 1 calc GR . . . .
C5 C 0.3266(7) 0.3600(4) 0.8785(4) 0.0369(13) Uani 1 1 d D . . . .
H5A H 0.3079 0.3698 0.8151 0.055 Uiso 1 1 calc GR . . . .
H5B H 0.2422 0.3146 0.8950 0.055 Uiso 1 1 calc GR . . . .
H5C H 0.4271 0.3365 0.8938 0.055 Uiso 1 1 calc GR . . . .
C2 C 0.2528(6) 0.6935(3) 1.1693(3) 0.0329(12) Uani 1 1 d . . . . .
H2A H 0.3512 0.6735 1.1963 0.049 Uiso 1 1 calc GR . . . .
H2B H 0.1906 0.7061 1.2152 0.049 Uiso 1 1 calc GR . . . .
H2C H 0.2756 0.7500 1.1363 0.049 Uiso 1 1 calc GR . . . .
C11 C -0.0478(7) 1.1454(4) 0.6169(4) 0.0406(14) Uani 1 1 d D . . . .
H11A H -0.1159 1.1911 0.5953 0.061 Uiso 1 1 calc GR . . . .
H11B H 0.0585 1.1655 0.6038 0.061 Uiso 1 1 calc GR . . . .
H11C H -0.0452 1.1399 0.6806 0.061 Uiso 1 1 calc GR . . . .
I4A I 1.2355(6) 0.9932(15) 1.2037(3) 0.0382(16) Uani 0.31(2) 1 d D . P A 2

loop_
_atom_site_aniso_label
_atom_site_aniso_U_11
_atom_site_aniso_U_22
_atom_site_aniso_U_33
_atom_site_aniso_U_23
_atom_site_aniso_U_13
_atom_site_aniso_U_12
I3 0.02301(16) 0.02976(17) 0.02504(16) -0.00168(12) 0.00210(13) 0.00340(12)
I1 0.02588(17) 0.03522(18) 0.02199(15) -0.00280(12) 0.00626(13) 0.00540(13)
I2 0.02606(17) 0.0450(2) 0.01996(15) -0.00167(13) 0.00532(14) 0.00749(14)
I4 0.0238(4) 0.0487(12) 0.0189(3) -0.0033(5) -0.0023(2) 0.0078(6)
Cu1 0.0168(3) 0.0238(3) 0.0165(3) 0.0004(2) 0.0043(2) 0.0021(2)
Cu2 0.0180(3) 0.0280(3) 0.0167(3) 0.0015(2) -0.0031(2) 0.0006(2)
F5 0.056(2) 0.0219(15) 0.0422(19) 0.0020(13) -0.0121(17) -0.0113(14)
F7 0.0348(18) 0.0476(19) 0.0434(19) -0.0151(15) 0.0061(16) -0.0116(14)
O3 0.0259(18) 0.0298(18) 0.0255(17) 0.0097(14) 0.0114(15) 0.0071(14)
F3 0.075(3) 0.0332(17) 0.0333(17) -0.0013(13) 0.0166(18) 0.0230(16)
F6 0.058(2) 0.0274(16) 0.0397(18) 0.0128(13) -0.0122(17) -0.0049(14)
F1 0.087(3) 0.0314(17) 0.046(2) 0.0060(15) 0.029(2) 0.0301(18)
O5 0.0259(18) 0.0324(19) 0.034(2) -0.0011(15) 0.0141(17) 0.0050(14)
F8 0.052(2) 0.046(2) 0.043(2) 0.0152(15) 0.0081(17) 0.0044(16)
O4 0.0246(18) 0.0337(18) 0.0237(17) 0.0087(14) 0.0121(15) 0.0084(14)
F4 0.092(3) 0.0321(17) 0.0316(17) 0.0125(14) 0.0239(19) 0.0175(17)
O1 0.0208(17) 0.0341(19) 0.0253(17) -0.0060(14) 0.0040(15) -0.0037(14)
O7 0.0276(19) 0.0321(19) 0.0299(19) -0.0071(15) -0.0050(16) 0.0052(15)
O9 0.0256(19) 0.039(2) 0.032(2) 0.0156(16) -0.0066(17) -0.0002(15)
F2 0.095(3) 0.0391(19) 0.041(2) 0.0163(15) 0.030(2) 0.0269(19)
O6 0.0227(18) 0.045(2) 0.0228(18) 0.0020(15) 0.0034(15) 0.0034(15)
O11 0.0222(18) 0.036(2) 0.040(2) -0.0033(16) -0.0068(17) 0.0016(15)
O2 0.0227(18) 0.0335(19) 0.0323(19) -0.0111(15) 0.0033(16) -0.0007(14)
O10 0.0229(17) 0.0354(19) 0.0256(18) 0.0082(14) 0.0002(15) 0.0034(14)
O12 0.0222(18) 0.051(2) 0.0272(19) 0.0042(16) 0.0055(16) 0.0058(16)
O8 0.0229(18) 0.046(2) 0.032(2) -0.0140(16) 0.0004(16) -0.0011(16)
C19 0.023(2) 0.025(2) 0.025(2) -0.0020(18) 0.008(2) 0.0051(18)
C13 0.021(2) 0.031(2) 0.018(2) -0.0009(18) 0.005(2) 0.0014(19)
C3 0.024(2) 0.021(2) 0.019(2) -0.0029(17) 0.002(2) 0.0000(18)
C16 0.019(2) 0.033(3) 0.019(2) 0.0008(19) 0.002(2) 0.0029(19)
C24 0.019(2) 0.043(3) 0.020(2) -0.009(2) 0.000(2) 0.011(2)
C9 0.027(2) 0.022(2) 0.019(2) -0.0023(17) -0.001(2) 0.0047(18)
C1 0.026(2) 0.022(2) 0.024(2) 0.0041(18) 0.000(2) 0.0010(18)
C17 0.033(3) 0.023(2) 0.027(2) -0.0041(19) 0.003(2) 0.009(2)
C14 0.036(3) 0.025(2) 0.027(2) -0.0044(19) 0.004(2) 0.007(2)
C23 0.030(3) 0.035(3) 0.020(2) 0.0021(19) 0.010(2) 0.007(2)
C18 0.038(3) 0.027(2) 0.017(2) -0.0021(18) 0.004(2) 0.008(2)
C22 0.025(2) 0.036(3) 0.025(2) -0.013(2) 0.007(2) 0.001(2)
C21 0.027(3) 0.025(2) 0.025(2) 0.0029(19) 0.005(2) 0.0011(19)
C20 0.028(3) 0.020(2) 0.033(3) -0.0017(19) 0.006(2) -0.0002(18)
C15 0.033(3) 0.027(2) 0.028(2) 0.007(2) 0.009(2) 0.009(2)
C7 0.024(2) 0.027(2) 0.025(2) 0.0047(19) 0.006(2) 0.0060(19)
C4 0.039(3) 0.026(3) 0.033(3) 0.006(2) 0.009(2) 0.007(2)
C12 0.037(3) 0.038(3) 0.036(3) 0.002(2) 0.006(3) 0.010(2)
C10 0.041(3) 0.028(3) 0.030(3) 0.006(2) 0.003(2) 0.005(2)
C6 0.033(3) 0.037(3) 0.032(3) -0.001(2) 0.001(2) -0.001(2)
C8 0.037(3) 0.038(3) 0.028(3) -0.004(2) 0.003(2) 0.000(2)
C5 0.039(3) 0.033(3) 0.041(3) -0.004(2) 0.011(3) 0.010(2)
C2 0.033(3) 0.031(3) 0.033(3) -0.006(2) 0.004(2) 0.000(2)
C11 0.033(3) 0.036(3) 0.048(3) -0.004(3) -0.005(3) -0.001(2)
I4A 0.0252(8) 0.068(5) 0.0191(7) -0.0045(16) -0.0024(6) 0.0055(17)

loop_
_atom_type_symbol
_atom_type_description
_atom_type_scat_dispersion_real
_atom_type_scat_dispersion_imag
_atom_type_scat_source
C C 0.0033 0.0016 'International Tables Vol C Tables 4.2.6.8 and 6.1.1.4'
H H 0.0000 0.0000 'International Tables Vol C Tables 4.2.6.8 and 6.1.1.4'
Cu Cu 0.3201 1.2651 'International Tables Vol C Tables 4.2.6.8 and 6.1.1.4'
F F 0.0171 0.0103 'International Tables Vol C Tables 4.2.6.8 and 6.1.1.4'
I I -0.4742 1.8119 'International Tables Vol C Tables 4.2.6.8 and 6.1.1.4'
O O 0.0106 0.0060 'International Tables Vol C Tables 4.2.6.8 and 6.1.1.4'

loop_
_geom_angle_atom_site_label_1
_geom_angle_atom_site_label_2
_geom_angle_atom_site_label_3
_geom_angle
_geom_angle_site_symmetry_1
_geom_angle_site_symmetry_3
_geom_angle_publ_flag
O3 Cu1 Cu1 86.16(10) . 2_567 ?
O3 Cu1 O5 101.78(14) . . ?
O3 Cu1 O4 169.64(14) . 2_567 ?
O5 Cu1 Cu1 171.56(10) . 2_567 ?
O4 Cu1 Cu1 83.48(10) 2_567 2_567 ?
O4 Cu1 O5 88.57(14) 2_567 . ?
O1 Cu1 Cu1 86.04(10) . 2_567 ?
O1 Cu1 O3 89.38(14) . . ?
O1 Cu1 O5 96.79(14) . . ?
O1 Cu1 O4 89.90(14) . 2_567 ?
O2 Cu1 Cu1 83.59(10) 2_567 2_567 ?
O2 Cu1 O3 89.88(15) 2_567 . ?
O2 Cu1 O5 93.49(14) 2_567 . ?
O2 Cu1 O4 88.96(15) 2_567 2_567 ?
O2 Cu1 O1 169.62(14) 2_567 . ?
O7 Cu2 Cu2 86.45(10) . 2_476 ?
O7 Cu2 O9 89.75(16) . . ?
O7 Cu2 O11 96.09(15) . . ?
O7 Cu2 O10 89.32(15) . 2_476 ?
O9 Cu2 Cu2 85.50(10) . 2_476 ?
O9 Cu2 O11 101.09(15) . . ?
O9 Cu2 O10 169.66(14) . 2_476 ?
O11 Cu2 Cu2 172.92(11) . 2_476 ?
O10 Cu2 Cu2 84.16(10) 2_476 2_476 ?
O10 Cu2 O11 89.25(14) 2_476 . ?
O8 Cu2 Cu2 83.25(10) 2_476 2_476 ?
O8 Cu2 O7 169.70(14) 2_476 . ?
O8 Cu2 O9 89.38(17) 2_476 . ?
O8 Cu2 O11 94.15(14) 2_476 . ?
O8 Cu2 O10 89.69(16) 2_476 2_476 ?
C3 O3 Cu1 121.3(3) . . ?
Cu1 O5 H5 126.1(16) . . ?
C5 O5 Cu1 122.2(3) . . ?
C5 O5 H5 108.0(16) . . ?
C3 O4 Cu1 124.0(3) . 2_567 ?
C1 O1 Cu1 121.1(3) . . ?
C7 O7 Cu2 121.3(3) . . ?
C9 O9 Cu2 122.3(3) . . ?
C6 O6 H6 109.5 . . ?
Cu2 O11 H11 125.1(16) . . ?
C11 O11 Cu2 122.5(3) . . ?
C11 O11 H11 108.5(16) . . ?
C1 O2 Cu1 124.4(3) . 2_567 ?
C9 O10 Cu2 123.1(3) . 2_476 ?
C12 O12 H12 109.5 . . ?
C7 O8 Cu2 125.4(3) . 2_476 ?
C21 C19 I3 121.7(4) 2_677 . ?
C20 C19 I3 121.8(3) . . ?
C20 C19 C21 116.5(4) . 2_677 ?
C14 C13 I1 121.6(3) . . ?
C14 C13 C18 116.5(4) . . ?
C18 C13 I1 121.8(3) . . ?
O3 C3 C4 117.2(4) . . ?
O4 C3 O3 125.0(4) . . ?
O4 C3 C4 117.8(4) . . ?
C17 C16 I2 122.2(3) . . ?
C17 C16 C15 116.9(4) . . ?
C15 C16 I2 120.7(4) . . ?
C23 C24 I4 123.8(4) . . ?
C23 C24 C22 117.7(4) . 2_777 ?
C23 C24 I4A 113.1(6) . . ?
C22 C24 I4 118.3(4) 2_777 . ?
C22 C24 I4A 129.2(6) 2_777 . ?
O9 C9 O10 124.8(4) . . ?
O9 C9 C10 116.9(4) . . ?
O10 C9 C10 118.2(4) . . ?
O1 C1 C2 118.0(4) . . ?
O2 C1 O1 124.8(4) . . ?
O2 C1 C2 117.2(4) . . ?
F3 C17 C16 119.9(4) . . ?
F3 C17 C18 118.3(4) . . ?
C16 C17 C18 121.8(4) . . ?
F1 C14 C13 119.8(4) . . ?
F1 C14 C15 118.3(4) . . ?
C15 C14 C13 121.9(4) . . ?
F8 C23 C24 120.6(5) . . ?
F8 C23 C22 118.4(5) . . ?
C24 C23 C22 120.9(5) . . ?
F4 C18 C13 119.7(4) . . ?
F4 C18 C17 118.8(4) . . ?
C17 C18 C13 121.5(4) . . ?
F7 C22 C24 120.2(4) . 2_777 ?
F7 C22 C23 118.3(5) . . ?
C23 C22 C24 121.4(5) . 2_777 ?
F6 C21 C19 119.6(4) . 2_677 ?
F6 C21 C20 118.8(4) . . ?
C20 C21 C19 121.6(4) . 2_677 ?
F5 C20 C19 119.7(4) . . ?
F5 C20 C21 118.3(4) . . ?
C21 C20 C19 121.9(4) . . ?
F2 C15 C16 119.4(4) . . ?
F2 C15 C14 119.2(4) . . ?
C14 C15 C16 121.4(4) . . ?
O7 C7 C8 119.3(4) . . ?
O8 C7 O7 123.5(4) . . ?
O8 C7 C8 117.2(4) . . ?
C3 C4 H4A 109.5 . . ?
C3 C4 H4B 109.5 . . ?
C3 C4 H4C 109.5 . . ?
H4A C4 H4B 109.5 . . ?
H4A C4 H4C 109.5 . . ?
H4B C4 H4C 109.5 . . ?
O12 C12 H12A 109.5 . . ?
O12 C12 H12B 109.5 . . ?
O12 C12 H12C 109.5 . . ?
H12A C12 H12B 109.5 . . ?
H12A C12 H12C 109.5 . . ?
H12B C12 H12C 109.5 . . ?
C9 C10 H10A 109.5 . . ?
C9 C10 H10B 109.5 . . ?
C9 C10 H10C 109.5 . . ?
H10A C10 H10B 109.5 . . ?
H10A C10 H10C 109.5 . . ?
H10B C10 H10C 109.5 . . ?
O6 C6 H6A 109.5 . . ?
O6 C6 H6B 109.5 . . ?
O6 C6 H6C 109.5 . . ?
H6A C6 H6B 109.5 . . ?
H6A C6 H6C 109.5 . . ?
H6B C6 H6C 109.5 . . ?
C7 C8 H8A 109.5 . . ?
C7 C8 H8B 109.5 . . ?
C7 C8 H8C 109.5 . . ?
H8A C8 H8B 109.5 . . ?
H8A C8 H8C 109.5 . . ?
H8B C8 H8C 109.5 . . ?
O5 C5 H5A 109.5 . . ?
O5 C5 H5B 109.5 . . ?
O5 C5 H5C 109.5 . . ?
H5A C5 H5B 109.5 . . ?
H5A C5 H5C 109.5 . . ?
H5B C5 H5C 109.5 . . ?
C1 C2 H2A 109.5 . . ?
C1 C2 H2B 109.5 . . ?
C1 C2 H2C 109.5 . . ?
H2A C2 H2B 109.5 . . ?
H2A C2 H2C 109.5 . . ?
H2B C2 H2C 109.5 . . ?
O11 C11 H11A 109.5 . . ?
O11 C11 H11B 109.5 . . ?
O11 C11 H11C 109.5 . . ?
H11A C11 H11B 109.5 . . ?
H11A C11 H11C 109.5 . . ?
H11B C11 H11C 109.5 . . ?

loop_
_geom_bond_atom_site_label_1
_geom_bond_atom_site_label_2
_geom_bond_distance
_geom_bond_site_symmetry_2
_geom_bond_publ_flag
I3 C19 2.083(5) . ?
I1 C13 2.083(5) . ?
I2 C16 2.084(5) . ?
I4 C24 2.087(5) . ?
Cu1 Cu1 2.5957(11) 2_567 ?
Cu1 O3 1.978(3) . ?
Cu1 O5 2.143(3) . ?
Cu1 O4 1.987(3) 2_567 ?
Cu1 O1 1.952(3) . ?
Cu1 O2 1.947(3) 2_567 ?
Cu2 Cu2 2.5859(11) 2_476 ?
Cu2 O7 1.950(3) . ?
Cu2 O9 1.972(3) . ?
Cu2 O11 2.147(3) . ?
Cu2 O10 1.980(3) 2_476 ?
Cu2 O8 1.945(3) 2_476 ?
F5 C20 1.347(5) . ?
F7 C22 1.345(6) . ?
O3 C3 1.262(6) . ?
F3 C17 1.352(5) . ?
F6 C21 1.343(5) . ?
F1 C14 1.349(5) . ?
O5 H5 0.856(9) . ?
O5 C5 1.436(6) . ?
F8 C23 1.341(6) . ?
O4 Cu1 1.987(3) 2_567 ?
O4 C3 1.261(6) . ?
F4 C18 1.346(6) . ?
O1 C1 1.270(6) . ?
O7 C7 1.272(6) . ?
O9 C9 1.251(6) . ?
F2 C15 1.347(6) . ?
O6 H6 0.8400 . ?
O6 C6 1.435(6) . ?
O11 H11 0.856(9) . ?
O11 C11 1.439(6) . ?
O2 Cu1 1.947(3) 2_567 ?
O2 C1 1.261(6) . ?
O10 Cu2 1.980(3) 2_476 ?
O10 C9 1.265(5) . ?
O12 H12 0.8400 . ?
O12 C12 1.429(6) . ?
O8 Cu2 1.945(3) 2_476 ?
O8 C7 1.267(6) . ?
C19 C21 1.389(6) 2_677 ?
C19 C20 1.382(7) . ?
C13 C14 1.375(7) . ?
C13 C18 1.389(6) . ?
C3 C4 1.512(6) . ?
C16 C17 1.371(7) . ?
C16 C15 1.386(7) . ?
C24 C23 1.375(7) . ?
C24 C22 1.382(7) 2_777 ?
C24 I4A 2.110(8) . ?
C9 C10 1.497(7) . ?
C1 C2 1.498(6) . ?
C17 C18 1.374(7) . ?
C14 C15 1.373(7) . ?
C23 C22 1.378(7) . ?
C22 C24 1.382(7) 2_777 ?
C21 C19 1.389(6) 2_677 ?
C21 C20 1.373(7) . ?
C7 C8 1.490(7) . ?
C4 H4A 0.9800 . ?
C4 H4B 0.9800 . ?
C4 H4C 0.9800 . ?
C12 H12A 0.9800 . ?
C12 H12B 0.9800 . ?
C12 H12C 0.9800 . ?
C10 H10A 0.9800 . ?
C10 H10B 0.9800 . ?
C10 H10C 0.9800 . ?
C6 H6A 0.9800 . ?
C6 H6B 0.9800 . ?
C6 H6C 0.9800 . ?
C8 H8A 0.9800 . ?
C8 H8B 0.9800 . ?
C8 H8C 0.9800 . ?
C5 H5A 0.9800 . ?
C5 H5B 0.9800 . ?
C5 H5C 0.9800 . ?
C2 H2A 0.9800 . ?
C2 H2B 0.9800 . ?
C2 H2C 0.9800 . ?
C11 H11A 0.9800 . ?
C11 H11B 0.9800 . ?
C11 H11C 0.9800 . ?
